data_7150573
loop_
_publ_author_name
'Li, Yi'
'Nawrat, Christopher C.'
'Pattenden, Gerald'
'Winne, Johan M.'

_publ_section_title
;
 A concise total synthesis of (+-)-anthecularin
;
_journal_issue 4
_journal_name_full 'Organic &amp; Biomolecular Chemistry'
_journal_page_first 639
_journal_page_last 640
_journal_paper_doi 10.1039/b819454h
_journal_volume 7
_journal_year 2009
_chemical_absolute_configuration unk
_chemical_formula_moiety 'C15 H16 O4'
_chemical_formula_sum 'C15 H16 O4'
_chemical_formula_weight 260.28
_chemical_name_systematic
;
?
;
_space_group_IT_number 19
_symmetry_cell_setting orthorhombic
_symmetry_space_group_name_Hall 'P 2ac 2ab'
_symmetry_space_group_name_H-M 'P 21 21 21'
_atom_sites_solution_hydrogens geom
_atom_sites_solution_primary direct
_atom_sites_solution_secondary difmap
_audit_creation_method SHELXL-97
_cell_angle_alpha 90.00
_cell_angle_beta 90.00
_cell_angle_gamma 90.00
_cell_formula_units_Z 8
_cell_length_a 6.5457(9)
_cell_length_b 12.2932(15)
_cell_length_c 30.973(4)
_cell_measurement_reflns_used 1284
_cell_measurement_temperature 150(2)
_cell_measurement_theta_max 24.91
_cell_measurement_theta_min 2.63
_cell_volume 2492.3(6)
_computing_cell_refinement 'Bruker SAINT version 6.36A (Bruker, 2002)'
_computing_data_collection 'Bruker SMART version 5.625 (Bruker, 2001)'
_computing_data_reduction 'Bruker SAINT; SHELXTL (Sheldrick, 2008)'
_computing_molecular_graphics ' ?'
_computing_publication_material 'enCIFer(Allen et al.,2004);PLATON(Spek,2003)'
_computing_structure_refinement 'SHELXL-97 (Sheldrick, 1997)'
_computing_structure_solution 'SHELXS-97 (Sheldrick, 1990)'
_diffrn_ambient_temperature 150(2)
_diffrn_measured_fraction_theta_full 0.996
_diffrn_measured_fraction_theta_max 0.996
_diffrn_measurement_device_type 'Bruker SMART APEX CCD area detector'
_diffrn_measurement_method omega
_diffrn_radiation_monochromator graphite
_diffrn_radiation_source 'fine-focus sealed tube'
_diffrn_radiation_type MoK\a
_diffrn_radiation_wavelength 0.71073
_diffrn_reflns_av_R_equivalents 0.0619
_diffrn_reflns_av_sigmaI/netI 0.0597
_diffrn_reflns_limit_h_max 7
_diffrn_reflns_limit_h_min -7
_diffrn_reflns_limit_k_max 14
_diffrn_reflns_limit_k_min -11
_diffrn_reflns_limit_l_max 36
_diffrn_reflns_limit_l_min -25
_diffrn_reflns_number 9754
_diffrn_reflns_theta_full 25.05
_diffrn_reflns_theta_max 25.05
_diffrn_reflns_theta_min 2.12
_diffrn_standards_decay_% 0
_diffrn_standards_number 0
_exptl_absorpt_coefficient_mu 0.100
_exptl_absorpt_correction_T_max 0.9898
_exptl_absorpt_correction_T_min 0.8488
_exptl_absorpt_correction_type multi-scan
_exptl_absorpt_process_details 'SADABS 2007/2'
_exptl_crystal_colour COLOURLESS
_exptl_crystal_density_diffrn 1.387
_exptl_crystal_density_method 'not measured'
_exptl_crystal_description BLOCK
_exptl_crystal_F_000 1104
_exptl_crystal_size_max 0.17
_exptl_crystal_size_mid 0.06
_exptl_crystal_size_min 0.05
_refine_diff_density_max 0.286
_refine_diff_density_min -0.260
_refine_diff_density_rms 0.066
_refine_ls_extinction_method none
_refine_ls_goodness_of_fit_ref 1.293
_refine_ls_hydrogen_treatment constr
_refine_ls_matrix_type full
_refine_ls_number_parameters 347
_refine_ls_number_reflns 2559
_refine_ls_number_restraints 0
_refine_ls_restrained_S_all 1.293
_refine_ls_R_factor_all 0.0910
_refine_ls_R_factor_gt 0.0809
_refine_ls_shift/su_max 0.000
_refine_ls_shift/su_mean 0.000
_refine_ls_structure_factor_coef Fsqd
_refine_ls_weighting_details 'calc w=1/[\s^2^(Fo^2^)+(0.0197P)^2^+4.4116P] where P=(Fo^2^+2Fc^2^)/3'
_refine_ls_weighting_scheme calc
_refine_ls_wR_factor_gt 0.1401
_refine_ls_wR_factor_ref 0.1433
_reflns_number_gt 2348
_reflns_number_total 2559
_reflns_threshold_expression >2sigma(I)
_cod_data_source_file b819454h.txt
_cod_data_source_block hpbnoo
_cod_depositor_comments
;
The following automatic conversions were performed:
'_symmetry_cell_setting' value 'Orthorhombic' changed to 'orthorhombic'
according to '/home/saulius/struct/CIF-dictionaries/cif_core.dic'
dictionary named 'cif_core.dic' version 2.4.1 from 2010-06-29.

Automatic conversion script
Id: cif_fix_enum 1527 2010-12-29 10:47:43Z saulius 
;
_cod_original_cell_volume 2492.4(6)
_cod_database_code 7150573

loop_
_symmetry_equiv_pos_as_xyz
'x, y, z'
'-x+1/2, -y, z+1/2'
'-x, y+1/2, -z+1/2'
'x+1/2, -y+1/2, -z'

loop_
_atom_site_label
_atom_site_type_symbol
_atom_site_fract_x
_atom_site_fract_y
_atom_site_fract_z
_atom_site_U_iso_or_equiv
_atom_site_adp_type
_atom_site_occupancy
_atom_site_symmetry_multiplicity
_atom_site_calc_flag
_atom_site_refinement_flags
_atom_site_disorder_assembly
_atom_site_disorder_group
C1 C 0.6274(10) 0.4037(5) 0.7488(2) 0.0200(15) Uani 1 1 d . . .
O1 O 0.4455(7) 0.4192(4) 0.75003(14) 0.0233(11) Uani 1 1 d . . .
O2 O 0.7412(7) 0.4461(3) 0.71713(14) 0.0250(11) Uani 1 1 d . . .
C2 C 0.7541(9) 0.3382(5) 0.77977(18) 0.0136(13) Uani 1 1 d . . .
C3 C 0.9738(10) 0.3487(5) 0.76269(19) 0.0183(14) Uani 1 1 d . . .
H3A H 1.0608 0.3884 0.7840 0.022 Uiso 1 1 calc R . .
C4 C 1.0458(10) 0.2283(5) 0.75856(19) 0.0165(14) Uani 1 1 d . . .
H4A H 1.1904 0.2210 0.7685 0.020 Uiso 1 1 calc R . .
O3 O 0.9114(6) 0.1693(3) 0.78667(13) 0.0172(9) Uani 1 1 d . . .
C5 C 1.0218(10) 0.1807(4) 0.71392(19) 0.0160(13) Uani 1 1 d . . .
O4 O 1.1661(7) 0.1606(4) 0.69065(14) 0.0240(11) Uani 1 1 d . . .
C6 C 0.8060(10) 0.1644(5) 0.70010(19) 0.0158(13) Uani 1 1 d . . .
C7 C 0.6627(10) 0.1821(5) 0.72985(19) 0.0178(14) Uani 1 1 d . . .
H7A H 0.5233 0.1753 0.7217 0.021 Uiso 1 1 calc R . .
C8 C 0.7123(9) 0.2128(5) 0.77606(19) 0.0132(13) Uani 1 1 d . . .
C9 C 0.5577(9) 0.1700(5) 0.80700(19) 0.0181(14) Uani 1 1 d . . .
H9A H 0.5221 0.0953 0.8047 0.022 Uiso 1 1 calc R . .
C10 C 0.4662(10) 0.2274(5) 0.83732(18) 0.0169(13) Uani 1 1 d . . .
C11 C 0.5236(10) 0.3444(5) 0.84523(19) 0.0242(15) Uani 1 1 d . . .
H11A H 0.5246 0.3579 0.8767 0.029 Uiso 1 1 calc R . .
H11B H 0.4178 0.3919 0.8323 0.029 Uiso 1 1 calc R . .
C12 C 0.7290(10) 0.3752(5) 0.82688(19) 0.0178(14) Uani 1 1 d . . .
H12A H 0.8380 0.3419 0.8447 0.021 Uiso 1 1 calc R . .
H12B H 0.7454 0.4552 0.8284 0.021 Uiso 1 1 calc R . .
C13 C 0.9563(10) 0.4140(5) 0.7209(2) 0.0215(14) Uani 1 1 d . . .
H13A H 1.0452 0.4791 0.7221 0.026 Uiso 1 1 calc R . .
H13B H 0.9977 0.3691 0.6959 0.026 Uiso 1 1 calc R . .
C14 C 0.7646(10) 0.1318(5) 0.65467(19) 0.0249(16) Uani 1 1 d . . .
H14A H 0.6175 0.1207 0.6508 0.037 Uiso 1 1 calc R . .
H14B H 0.8372 0.0640 0.6482 0.037 Uiso 1 1 calc R . .
H14C H 0.8118 0.1891 0.6351 0.037 Uiso 1 1 calc R . .
C15 C 0.2937(10) 0.1829(6) 0.8641(2) 0.0262(16) Uani 1 1 d . . .
H15A H 0.2646 0.1080 0.8552 0.039 Uiso 1 1 calc R . .
H15B H 0.1716 0.2278 0.8599 0.039 Uiso 1 1 calc R . .
H15C H 0.3325 0.1839 0.8947 0.039 Uiso 1 1 calc R . .
C1' C 0.5753(10) 1.1401(5) 0.97293(19) 0.0184(14) Uani 1 1 d . . .
O1' O 0.4015(7) 1.1703(4) 0.97824(14) 0.0256(11) Uani 1 1 d . . .
O2' O 0.6944(7) 1.1829(3) 0.94229(13) 0.0241(11) Uani 1 1 d . . .
C2' C 0.6860(10) 1.0529(5) 0.99806(18) 0.0152(13) Uani 1 1 d . . .
C3' C 0.9034(10) 1.0521(5) 0.9794(2) 0.0192(14) Uani 1 1 d . . .
H3'A H 1.0043 1.0744 1.0020 0.023 Uiso 1 1 calc R . .
C4' C 0.9380(10) 0.9308(5) 0.9663(2) 0.0223(15) Uani 1 1 d . . .
H4'A H 1.0805 0.9078 0.9735 0.027 Uiso 1 1 calc R . .
O3' O 0.7940(7) 0.8727(3) 0.99244(14) 0.0207(10) Uani 1 1 d . . .
C5' C 0.8913(10) 0.9061(5) 0.9193(2) 0.0212(15) Uani 1 1 d . . .
O4' O 1.0277(7) 0.8954(4) 0.89280(15) 0.0311(12) Uani 1 1 d . . .
C6' C 0.6707(10) 0.9072(5) 0.9083(2) 0.0165(14) Uani 1 1 d . . .
C7' C 0.5401(10) 0.9270(4) 0.94060(18) 0.0144(13) Uani 1 1 d . . .
H7'A H 0.3993 0.9360 0.9340 0.017 Uiso 1 1 calc R . .
C8' C 0.6082(10) 0.9354(5) 0.98750(19) 0.0154(13) Uani 1 1 d . . .
C9' C 0.4487(10) 0.8922(5) 1.0178(2) 0.0188(14) Uani 1 1 d . . .
H9'A H 0.3942 0.8219 1.0122 0.023 Uiso 1 1 calc R . .
C10' C 0.3793(9) 0.9452(5) 1.05176(18) 0.0136(13) Uani 1 1 d . . .
C11' C 0.4672(10) 1.0510(5) 1.06544(19) 0.0183(14) Uani 1 1 d . . .
H11C H 0.4747 1.0529 1.0974 0.022 Uiso 1 1 calc R . .
H11D H 0.3749 1.1103 1.0561 0.022 Uiso 1 1 calc R . .
C12' C 0.6792(10) 1.0715(5) 1.04702(18) 0.0160(13) Uani 1 1 d . . .
H12C H 0.7782 1.0222 1.0612 0.019 Uiso 1 1 calc R . .
H12D H 0.7204 1.1472 1.0534 0.019 Uiso 1 1 calc R . .
C13' C 0.8979(11) 1.1369(5) 0.9425(2) 0.0281(17) Uani 1 1 d . . .
H13C H 1.0009 1.1945 0.9475 0.034 Uiso 1 1 calc R . .
H13D H 0.9276 1.1016 0.9144 0.034 Uiso 1 1 calc R . .
C14' C 0.6110(10) 0.8907(5) 0.86225(19) 0.0235(15) Uani 1 1 d . . .
H14D H 0.4618 0.8886 0.8600 0.035 Uiso 1 1 calc R . .
H14E H 0.6680 0.8218 0.8518 0.035 Uiso 1 1 calc R . .
H14F H 0.6642 0.9507 0.8447 0.035 Uiso 1 1 calc R . .
C15' C 0.2110(11) 0.8996(5) 1.0793(2) 0.0240(15) Uani 1 1 d . . .
H15D H 0.1464 0.8384 1.0643 0.036 Uiso 1 1 calc R . .
H15E H 0.1090 0.9562 1.0848 0.036 Uiso 1 1 calc R . .
H15F H 0.2680 0.8743 1.1068 0.036 Uiso 1 1 calc R . .

loop_
_atom_site_aniso_label
_atom_site_aniso_U_11
_atom_site_aniso_U_22
_atom_site_aniso_U_33
_atom_site_aniso_U_23
_atom_site_aniso_U_13
_atom_site_aniso_U_12
C1 0.016(4) 0.019(3) 0.024(4) -0.002(3) -0.004(3) -0.001(3)
O1 0.016(3) 0.025(2) 0.029(3) 0.005(2) 0.005(2) 0.005(2)
O2 0.022(3) 0.024(2) 0.029(3) 0.011(2) 0.005(2) 0.003(2)
C2 0.010(3) 0.012(3) 0.020(3) -0.001(3) 0.001(3) 0.002(3)
C3 0.019(3) 0.017(3) 0.019(3) -0.005(3) 0.002(3) -0.007(3)
C4 0.012(3) 0.019(3) 0.018(3) 0.006(3) -0.004(3) 0.000(3)
O3 0.017(2) 0.012(2) 0.023(2) 0.0003(18) 0.0001(19) 0.0030(19)
C5 0.021(3) 0.003(3) 0.024(3) 0.003(2) 0.004(3) 0.003(3)
O4 0.018(2) 0.027(3) 0.027(3) -0.008(2) 0.008(2) 0.006(2)
C6 0.019(3) 0.010(3) 0.019(3) -0.001(3) 0.004(3) 0.000(3)
C7 0.018(3) 0.018(3) 0.018(3) -0.007(3) -0.005(3) -0.003(3)
C8 0.015(3) 0.009(3) 0.016(3) 0.002(2) 0.000(3) 0.007(3)
C9 0.018(3) 0.013(3) 0.023(3) 0.003(3) -0.003(3) -0.006(3)
C10 0.016(3) 0.023(3) 0.011(3) 0.002(3) -0.002(3) 0.001(3)
C11 0.032(4) 0.026(4) 0.015(3) 0.001(3) -0.001(3) 0.012(3)
C12 0.024(4) 0.009(3) 0.021(3) -0.010(2) 0.001(3) 0.003(3)
C13 0.019(3) 0.014(3) 0.031(4) -0.002(3) 0.007(3) 0.000(3)
C14 0.023(4) 0.039(4) 0.014(3) -0.003(3) 0.001(3) -0.004(3)
C15 0.022(4) 0.035(4) 0.021(3) 0.007(3) -0.004(3) -0.002(3)
C1' 0.024(4) 0.018(3) 0.014(3) -0.002(2) 0.001(3) -0.008(3)
O1' 0.028(3) 0.029(3) 0.020(2) 0.002(2) -0.001(2) 0.007(2)
O2' 0.026(3) 0.027(2) 0.020(2) 0.004(2) 0.002(2) -0.001(2)
C2' 0.015(3) 0.018(3) 0.013(3) -0.003(3) -0.002(3) 0.002(3)
C3' 0.012(3) 0.023(3) 0.023(3) -0.001(3) -0.006(3) -0.005(3)
C4' 0.009(3) 0.028(4) 0.030(4) -0.005(3) -0.001(3) 0.007(3)
O3' 0.021(2) 0.018(2) 0.023(2) -0.0009(19) -0.003(2) 0.0091(19)
C5' 0.026(4) 0.012(3) 0.025(4) -0.003(3) 0.007(3) 0.004(3)
O4' 0.021(3) 0.043(3) 0.029(3) -0.006(2) 0.008(2) 0.003(2)
C6' 0.020(3) 0.010(3) 0.020(3) -0.001(3) -0.004(3) 0.001(3)
C7' 0.018(3) 0.010(3) 0.015(3) -0.007(2) 0.000(3) 0.000(3)
C8' 0.015(3) 0.012(3) 0.019(3) 0.003(3) -0.001(3) 0.007(3)
C9' 0.019(3) 0.009(3) 0.029(4) 0.003(3) -0.004(3) -0.004(3)
C10' 0.014(3) 0.015(3) 0.012(3) 0.006(2) 0.000(3) 0.005(3)
C11' 0.019(3) 0.023(3) 0.013(3) 0.000(3) 0.003(3) 0.006(3)
C12' 0.025(4) 0.009(3) 0.014(3) 0.001(2) -0.004(3) -0.002(3)
C13' 0.026(4) 0.023(4) 0.035(4) -0.003(3) 0.011(3) 0.000(3)
C14' 0.023(4) 0.028(4) 0.019(3) -0.009(3) 0.005(3) 0.007(3)
C15' 0.025(4) 0.030(4) 0.018(3) 0.009(3) 0.001(3) 0.001(3)

loop_
_atom_type_symbol
_atom_type_description
_atom_type_scat_dispersion_real
_atom_type_scat_dispersion_imag
_atom_type_scat_source
C C 0.0033 0.0000 'International Tables Vol C Tables 4.2.6.8 and 6.1.1.4'
H H 0.0000 0.0000 'International Tables Vol C Tables 4.2.6.8 and 6.1.1.4'
O O 0.0106 0.0000 'International Tables Vol C Tables 4.2.6.8 and 6.1.1.4'

loop_
_geom_angle_atom_site_label_1
_geom_angle_atom_site_label_2
_geom_angle_atom_site_label_3
_geom_angle
_geom_angle_site_symmetry_1
_geom_angle_site_symmetry_3
_geom_angle_publ_flag
O1 C1 O2 120.7(6) . . ?
O1 C1 C2 127.5(6) . . ?
O2 C1 C2 111.7(5) . . ?
C1 O2 C13 111.8(5) . . ?
C1 C2 C12 112.8(5) . . ?
C1 C2 C3 104.5(5) . . ?
C12 C2 C3 113.7(5) . . ?
C1 C2 C8 112.6(5) . . ?
C12 C2 C8 110.0(5) . . ?
C3 C2 C8 102.7(5) . . ?
C13 C3 C2 105.4(5) . . ?
C13 C3 C4 116.9(5) . . ?
C2 C3 C4 103.4(5) . . ?
C13 C3 H3A 110.2 . . ?
C2 C3 H3A 110.2 . . ?
C4 C3 H3A 110.2 . . ?
O3 C4 C5 107.2(5) . . ?
O3 C4 C3 104.2(5) . . ?
C5 C4 C3 114.3(5) . . ?
O3 C4 H4A 110.3 . . ?
C5 C4 H4A 110.3 . . ?
C3 C4 H4A 110.3 . . ?
C4 O3 C8 103.2(4) . . ?
O4 C5 C6 122.7(5) . . ?
O4 C5 C4 122.8(6) . . ?
C6 C5 C4 114.4(5) . . ?
C7 C6 C14 124.7(6) . . ?
C7 C6 C5 116.5(5) . . ?
C14 C6 C5 118.7(5) . . ?
C6 C7 C8 122.9(6) . . ?
C6 C7 H7A 118.6 . . ?
C8 C7 H7A 118.6 . . ?
O3 C8 C9 109.6(5) . . ?
O3 C8 C7 108.4(5) . . ?
C9 C8 C7 112.0(5) . . ?
O3 C8 C2 100.9(5) . . ?
C9 C8 C2 114.7(5) . . ?
C7 C8 C2 110.5(5) . . ?
C10 C9 C8 125.3(6) . . ?
C10 C9 H9A 117.3 . . ?
C8 C9 H9A 117.3 . . ?
C9 C10 C15 122.6(6) . . ?
C9 C10 C11 120.9(6) . . ?
C15 C10 C11 116.4(5) . . ?
C10 C11 C12 113.6(5) . . ?
C10 C11 H11A 108.8 . . ?
C12 C11 H11A 108.8 . . ?
C10 C11 H11B 108.8 . . ?
C12 C11 H11B 108.8 . . ?
H11A C11 H11B 107.7 . . ?
C11 C12 C2 112.2(5) . . ?
C11 C12 H12A 109.2 . . ?
C2 C12 H12A 109.2 . . ?
C11 C12 H12B 109.2 . . ?
C2 C12 H12B 109.2 . . ?
H12A C12 H12B 107.9 . . ?
O2 C13 C3 106.3(5) . . ?
O2 C13 H13A 110.5 . . ?
C3 C13 H13A 110.5 . . ?
O2 C13 H13B 110.5 . . ?
C3 C13 H13B 110.5 . . ?
H13A C13 H13B 108.7 . . ?
C6 C14 H14A 109.5 . . ?
C6 C14 H14B 109.5 . . ?
H14A C14 H14B 109.5 . . ?
C6 C14 H14C 109.5 . . ?
H14A C14 H14C 109.5 . . ?
H14B C14 H14C 109.5 . . ?
C10 C15 H15A 109.5 . . ?
C10 C15 H15B 109.5 . . ?
H15A C15 H15B 109.5 . . ?
C10 C15 H15C 109.5 . . ?
H15A C15 H15C 109.5 . . ?
H15B C15 H15C 109.5 . . ?
O1' C1' O2' 121.7(6) . . ?
O1' C1' C2' 126.9(6) . . ?
O2' C1' C2' 111.4(6) . . ?
C1' O2' C13' 112.4(5) . . ?
C1' C2' C12' 113.0(5) . . ?
C1' C2' C3' 104.8(5) . . ?
C12' C2' C3' 113.5(5) . . ?
C1' C2' C8' 113.0(5) . . ?
C12' C2' C8' 109.5(5) . . ?
C3' C2' C8' 102.6(5) . . ?
C2' C3' C13' 104.6(5) . . ?
C2' C3' C4' 103.7(5) . . ?
C13' C3' C4' 117.0(5) . . ?
C2' C3' H3'A 110.4 . . ?
C13' C3' H3'A 110.4 . . ?
C4' C3' H3'A 110.4 . . ?
O3' C4' C5' 108.1(5) . . ?
O3' C4' C3' 103.5(5) . . ?
C5' C4' C3' 114.3(5) . . ?
O3' C4' H4'A 110.3 . . ?
C5' C4' H4'A 110.3 . . ?
C3' C4' H4'A 110.3 . . ?
C4' O3' C8' 103.1(4) . . ?
O4' C5' C6' 123.9(6) . . ?
O4' C5' C4' 121.3(6) . . ?
C6' C5' C4' 114.6(6) . . ?
C7' C6' C5' 116.8(6) . . ?
C7' C6' C14' 124.9(6) . . ?
C5' C6' C14' 118.3(6) . . ?
C6' C7' C8' 122.6(6) . . ?
C6' C7' H7'A 118.7 . . ?
C8' C7' H7'A 118.7 . . ?
O3' C8' C9' 109.2(5) . . ?
O3' C8' C7' 108.1(5) . . ?
C9' C8' C7' 111.7(5) . . ?
O3' C8' C2' 101.3(5) . . ?
C9' C8' C2' 114.9(5) . . ?
C7' C8' C2' 110.9(5) . . ?
C10' C9' C8' 124.3(6) . . ?
C10' C9' H9'A 117.8 . . ?
C8' C9' H9'A 117.8 . . ?
C9' C10' C11' 121.9(6) . . ?
C9' C10' C15' 121.4(6) . . ?
C11' C10' C15' 116.7(5) . . ?
C10' C11' C12' 113.0(5) . . ?
C10' C11' H11C 109.0 . . ?
C12' C11' H11C 109.0 . . ?
C10' C11' H11D 109.0 . . ?
C12' C11' H11D 109.0 . . ?
H11C C11' H11D 107.8 . . ?
C11' C12' C2' 111.9(5) . . ?
C11' C12' H12C 109.2 . . ?
C2' C12' H12C 109.2 . . ?
C11' C12' H12D 109.2 . . ?
C2' C12' H12D 109.2 . . ?
H12C C12' H12D 107.9 . . ?
O2' C13' C3' 106.7(5) . . ?
O2' C13' H13C 110.4 . . ?
C3' C13' H13C 110.4 . . ?
O2' C13' H13D 110.4 . . ?
C3' C13' H13D 110.4 . . ?
H13C C13' H13D 108.6 . . ?
C6' C14' H14D 109.5 . . ?
C6' C14' H14E 109.5 . . ?
H14D C14' H14E 109.5 . . ?
C6' C14' H14F 109.5 . . ?
H14D C14' H14F 109.5 . . ?
H14E C14' H14F 109.5 . . ?
C10' C15' H15D 109.5 . . ?
C10' C15' H15E 109.5 . . ?
H15D C15' H15E 109.5 . . ?
C10' C15' H15F 109.5 . . ?
H15D C15' H15F 109.5 . . ?
H15E C15' H15F 109.5 . . ?

loop_
_geom_bond_atom_site_label_1
_geom_bond_atom_site_label_2
_geom_bond_distance
_geom_bond_site_symmetry_2
_geom_bond_publ_flag
C1 O1 1.206(8) . ?
C1 O2 1.337(8) . ?
C1 C2 1.503(8) . ?
O2 C13 1.467(8) . ?
C2 C12 1.537(8) . ?
C2 C3 1.538(8) . ?
C2 C8 1.570(8) . ?
C3 C13 1.527(8) . ?
C3 C4 1.558(8) . ?
C3 H3A 1.0000 . ?
C4 O3 1.434(7) . ?
C4 C5 1.510(8) . ?
C4 H4A 1.0000 . ?
O3 C8 1.446(7) . ?
C5 O4 1.213(7) . ?
C5 C6 1.489(9) . ?
C6 C7 1.333(8) . ?
C6 C14 1.488(8) . ?
C7 C8 1.515(8) . ?
C7 H7A 0.9500 . ?
C8 C9 1.490(8) . ?
C9 C10 1.319(8) . ?
C9 H9A 0.9500 . ?
C10 C15 1.504(9) . ?
C10 C11 1.506(8) . ?
C11 C12 1.509(9) . ?
C11 H11A 0.9900 . ?
C11 H11B 0.9900 . ?
C12 H12A 0.9900 . ?
C12 H12B 0.9900 . ?
C13 H13A 0.9900 . ?
C13 H13B 0.9900 . ?
C14 H14A 0.9800 . ?
C14 H14B 0.9800 . ?
C14 H14C 0.9800 . ?
C15 H15A 0.9800 . ?
C15 H15B 0.9800 . ?
C15 H15C 0.9800 . ?
C1' O1' 1.208(8) . ?
C1' O2' 1.337(7) . ?
C1' C2' 1.510(9) . ?
O2' C13' 1.447(8) . ?
C2' C12' 1.534(8) . ?
C2' C3' 1.536(9) . ?
C2' C8' 1.566(8) . ?
C3' C13' 1.549(9) . ?
C3' C4' 1.563(9) . ?
C3' H3'A 1.0000 . ?
C4' O3' 1.433(8) . ?
C4' C5' 1.517(9) . ?
C4' H4'A 1.0000 . ?
O3' C8' 1.448(7) . ?
C5' O4' 1.220(8) . ?
C5' C6' 1.484(9) . ?
C6' C7' 1.339(8) . ?
C6' C14' 1.492(8) . ?
C7' C8' 1.523(8) . ?
C7' H7'A 0.9500 . ?
C8' C9' 1.502(9) . ?
C9' C10' 1.317(8) . ?
C9' H9'A 0.9500 . ?
C10' C11' 1.484(8) . ?
C10' C15' 1.503(8) . ?
C11' C12' 1.521(9) . ?
C11' H11C 0.9900 . ?
C11' H11D 0.9900 . ?
C12' H12C 0.9900 . ?
C12' H12D 0.9900 . ?
C13' H13C 0.9900 . ?
C13' H13D 0.9900 . ?
C14' H14D 0.9800 . ?
C14' H14E 0.9800 . ?
C14' H14F 0.9800 . ?
C15' H15D 0.9800 . ?
C15' H15E 0.9800 . ?
C15' H15F 0.9800 . ?

loop_
_geom_torsion_atom_site_label_1
_geom_torsion_atom_site_label_2
_geom_torsion_atom_site_label_3
_geom_torsion_atom_site_label_4
_geom_torsion
_geom_torsion_site_symmetry_1
_geom_torsion_site_symmetry_2
_geom_torsion_site_symmetry_3
_geom_torsion_site_symmetry_4
_geom_torsion_publ_flag
O1 C1 O2 C13 -177.9(6) . . . . ?
C2 C1 O2 C13 1.6(7) . . . . ?
O1 C1 C2 C12 -55.1(9) . . . . ?
O2 C1 C2 C12 125.4(6) . . . . ?
O1 C1 C2 C3 -179.1(7) . . . . ?
O2 C1 C2 C3 1.5(7) . . . . ?
O1 C1 C2 C8 70.1(8) . . . . ?
O2 C1 C2 C8 -109.3(6) . . . . ?
C1 C2 C3 C13 -3.7(6) . . . . ?
C12 C2 C3 C13 -127.1(5) . . . . ?
C8 C2 C3 C13 114.0(5) . . . . ?
C1 C2 C3 C4 -126.9(5) . . . . ?
C12 C2 C3 C4 109.6(5) . . . . ?
C8 C2 C3 C4 -9.2(6) . . . . ?
C13 C3 C4 O3 -136.2(5) . . . . ?
C2 C3 C4 O3 -20.9(6) . . . . ?
C13 C3 C4 C5 -19.4(8) . . . . ?
C2 C3 C4 C5 95.8(6) . . . . ?
C5 C4 O3 C8 -75.9(5) . . . . ?
C3 C4 O3 C8 45.6(5) . . . . ?
O3 C4 C5 O4 -135.7(6) . . . . ?
C3 C4 C5 O4 109.4(7) . . . . ?
O3 C4 C5 C6 46.6(6) . . . . ?
C3 C4 C5 C6 -68.3(7) . . . . ?
O4 C5 C6 C7 175.2(6) . . . . ?
C4 C5 C6 C7 -7.0(8) . . . . ?
O4 C5 C6 C14 -5.7(9) . . . . ?
C4 C5 C6 C14 172.0(5) . . . . ?
C14 C6 C7 C8 178.5(6) . . . . ?
C5 C6 C7 C8 -2.5(9) . . . . ?
C4 O3 C8 C9 -172.3(5) . . . . ?
C4 O3 C8 C7 65.1(5) . . . . ?
C4 O3 C8 C2 -51.0(5) . . . . ?
C6 C7 C8 O3 -27.1(8) . . . . ?
C6 C7 C8 C9 -148.2(6) . . . . ?
C6 C7 C8 C2 82.6(7) . . . . ?
C1 C2 C8 O3 147.9(5) . . . . ?
C12 C2 C8 O3 -85.4(6) . . . . ?
C3 C2 C8 O3 36.0(5) . . . . ?
C1 C2 C8 C9 -94.4(6) . . . . ?
C12 C2 C8 C9 32.3(7) . . . . ?
C3 C2 C8 C9 153.7(5) . . . . ?
C1 C2 C8 C7 33.3(7) . . . . ?
C12 C2 C8 C7 160.1(5) . . . . ?
C3 C2 C8 C7 -78.6(6) . . . . ?
O3 C8 C9 C10 109.0(7) . . . . ?
C7 C8 C9 C10 -130.5(6) . . . . ?
C2 C8 C9 C10 -3.6(9) . . . . ?
C8 C9 C10 C15 172.6(6) . . . . ?
C8 C9 C10 C11 -4.1(10) . . . . ?
C9 C10 C11 C12 -18.7(8) . . . . ?
C15 C10 C11 C12 164.4(5) . . . . ?
C10 C11 C12 C2 48.4(7) . . . . ?
C1 C2 C12 C11 72.0(6) . . . . ?
C3 C2 C12 C11 -169.1(5) . . . . ?
C8 C2 C12 C11 -54.6(6) . . . . ?
C1 O2 C13 C3 -4.0(7) . . . . ?
C2 C3 C13 O2 4.6(6) . . . . ?
C4 C3 C13 O2 118.7(6) . . . . ?
O1' C1' O2' C13' 178.3(6) . . . . ?
C2' C1' O2' C13' -1.9(7) . . . . ?
O1' C1' C2' C12' -53.1(9) . . . . ?
O2' C1' C2' C12' 127.1(6) . . . . ?
O1' C1' C2' C3' -177.2(6) . . . . ?
O2' C1' C2' C3' 3.1(7) . . . . ?
O1' C1' C2' C8' 71.9(8) . . . . ?
O2' C1' C2' C8' -107.8(6) . . . . ?
C1' C2' C3' C13' -2.9(6) . . . . ?
C12' C2' C3' C13' -126.6(5) . . . . ?
C8' C2' C3' C13' 115.3(5) . . . . ?
C1' C2' C3' C4' -126.0(5) . . . . ?
C12' C2' C3' C4' 110.3(6) . . . . ?
C8' C2' C3' C4' -7.8(6) . . . . ?
C2' C3' C4' O3' -22.3(6) . . . . ?
C13' C3' C4' O3' -136.8(5) . . . . ?
C2' C3' C4' C5' 95.0(6) . . . . ?
C13' C3' C4' C5' -19.6(8) . . . . ?
C5' C4' O3' C8' -75.3(5) . . . . ?
C3' C4' O3' C8' 46.2(6) . . . . ?
O3' C4' C5' O4' -142.8(6) . . . . ?
C3' C4' C5' O4' 102.7(7) . . . . ?
O3' C4' C5' C6' 42.9(7) . . . . ?
C3' C4' C5' C6' -71.7(7) . . . . ?
O4' C5' C6' C7' -175.7(6) . . . . ?
C4' C5' C6' C7' -1.5(8) . . . . ?
O4' C5' C6' C14' 2.1(10) . . . . ?
C4' C5' C6' C14' 176.3(5) . . . . ?
C5' C6' C7' C8' -6.7(8) . . . . ?
C14' C6' C7' C8' 175.6(6) . . . . ?
C4' O3' C8' C9' -172.8(5) . . . . ?
C4' O3' C8' C7' 65.5(5) . . . . ?
C4' O3' C8' C2' -51.1(5) . . . . ?
C6' C7' C8' O3' -25.8(7) . . . . ?
C6' C7' C8' C9' -146.0(6) . . . . ?
C6' C7' C8' C2' 84.4(7) . . . . ?
C1' C2' C8' O3' 147.2(5) . . . . ?
C12' C2' C8' O3' -85.9(6) . . . . ?
C3' C2' C8' O3' 35.0(5) . . . . ?
C1' C2' C8' C9' -95.2(6) . . . . ?
C12' C2' C8' C9' 31.7(7) . . . . ?
C3' C2' C8' C9' 152.6(5) . . . . ?
C1' C2' C8' C7' 32.7(7) . . . . ?
C12' C2' C8' C7' 159.6(5) . . . . ?
C3' C2' C8' C7' -79.6(6) . . . . ?
O3' C8' C9' C10' 111.3(6) . . . . ?
C7' C8' C9' C10' -129.2(6) . . . . ?
C2' C8' C9' C10' -1.7(9) . . . . ?
C8' C9' C10' C11' -5.4(10) . . . . ?
C8' C9' C10' C15' 176.5(6) . . . . ?
C9' C10' C11' C12' -19.1(8) . . . . ?
C15' C10' C11' C12' 159.0(5) . . . . ?
C10' C11' C12' C2' 50.1(7) . . . . ?
C1' C2' C12' C11' 71.4(7) . . . . ?
C3' C2' C12' C11' -169.5(5) . . . . ?
C8' C2' C12' C11' -55.5(6) . . . . ?
C1' O2' C13' C3' -0.1(7) . . . . ?
C2' C3' C13' O2' 2.0(7) . . . . ?
C4' C3' C13' O2' 116.0(6) . . . . ?
